data_7241953
loop_
_publ_author_name
'Funnell, Nicholas P.'
'Allan, David R.'
'Maloney, Andrew G. P.'
'Smith, Ronald I.'
'Wilson, Cameron J. G.'
'Parsons, Simon'

_publ_section_title
;
 Suppression of isotopic polymorphism
;
_journal_issue 4
_journal_name_full CrystEngComm
_journal_page_first 769
_journal_page_last 776
_journal_paper_doi 10.1039/D0CE01636E
_journal_volume 23
_journal_year 2021
_chemical_compound_source 'Sigma Aldrich'
_chemical_formula_moiety 'C12 H8 Cl5 N1 O1'
_chemical_formula_sum 'C12 H8 Cl5 N O'
_chemical_formula_weight 359.47
_chemical_name_systematic '4-methylpyridine pentachlorophenol'
_space_group_IT_number 2
_space_group_name_Hall '-P 1'
_space_group_name_H-M_alt 'P -1'
_symmetry_cell_setting triclinic
_symmetry_space_group_name_Hall '-P 1'
_symmetry_space_group_name_H-M 'P -1'
_atom_sites_solution_hydrogens geom
_atom_sites_solution_primary geom
_audit_creation_date 2020-10-08
_audit_creation_method 'CRYSTALS_ver_14.61_build_7795 '
_audit_update_record
;
2020-11-10 deposited with the CCDC.	2020-12-21 downloaded from the CCDC.
;
_cell_angle_alpha 100.541(11)
_cell_angle_beta 118.408(7)
_cell_angle_gamma 103.460(8)
_cell_formula_units_Z 2
_cell_length_a 7.39400(3)
_cell_length_b 8.93630(7)
_cell_length_c 13.68800(6)
_cell_measurement_pressure 0.0
_cell_measurement_reflns_used 1382
_cell_measurement_temperature 293
_cell_measurement_theta_max 22.50
_cell_measurement_theta_min 2.75
_cell_volume 726.65(10)
_computing_cell_refinement 'I19 - Diamond Light source'
_computing_data_collection 'I19 - Diamond Light source'
_computing_data_reduction 'Apex2 (Bruker AXS, 2006)'
_computing_publication_material 'CRYSTALS (Betteridge et al., 2003)'
_computing_structure_refinement 'CRYSTALS (Betteridge et al., 2003)'
_computing_structure_solution 'User-supplied coordinates'
_diffrn_ambient_temperature 293
_diffrn_measured_fraction_theta_full 0.257
_diffrn_measured_fraction_theta_max 0.239
_diffrn_measurement_device Area
_diffrn_measurement_device_type Synchrotron
_diffrn_measurement_method \w/2\q
_diffrn_radiation_monochromator 'focussing mirrors'
_diffrn_radiation_type synchrotron
_diffrn_radiation_wavelength 0.68890
_diffrn_reflns_av_R_equivalents 0.080
_diffrn_reflns_av_unetI/netI 0.122
_diffrn_reflns_limit_h_max 8
_diffrn_reflns_limit_h_min -8
_diffrn_reflns_limit_k_max 6
_diffrn_reflns_limit_k_min -7
_diffrn_reflns_limit_l_max 12
_diffrn_reflns_limit_l_min -13
_diffrn_reflns_number 1244
_diffrn_reflns_theta_full 16.887
_diffrn_reflns_theta_max 22.516
_diffrn_reflns_theta_min 2.746
_diffrn_standards_number 0
_exptl_absorpt_coefficient_mu 0.890
_exptl_absorpt_correction_T_max 0.91
_exptl_absorpt_correction_T_min 0.60
_exptl_absorpt_correction_type multi-scan
_exptl_absorpt_process_details 'SADABS (Siemens, 1996)'
_exptl_crystal_colour colourless
_exptl_crystal_density_diffrn 1.643
_exptl_crystal_density_meas ?
_exptl_crystal_density_method 'not measured'
_exptl_crystal_description block
_exptl_crystal_F_000 360
_exptl_crystal_size_max 0.200
_exptl_crystal_size_mid 0.200
_exptl_crystal_size_min 0.100
_refine_diff_density_max 0.60
_refine_diff_density_min -0.60
_refine_ls_extinction_method None
_refine_ls_goodness_of_fit_ref 1.6344
_refine_ls_hydrogen_treatment constr
_refine_ls_matrix_type full
_refine_ls_number_parameters 77
_refine_ls_number_reflns 494
_refine_ls_number_restraints 108
_refine_ls_R_factor_all 0.2496
_refine_ls_R_factor_gt 0.2366
_refine_ls_shift/su_max 0.0002402
_refine_ls_shift/su_mean 0.0000308
_refine_ls_structure_factor_coef Fsqd
_refine_ls_weighting_details
;
 Method, part 1, Chebychev polynomial, (Watkin, 1994, Prince, 1982) 
 [weight] = 1.0/[A~0~*T~0~(x)+A~1~*T~1~(x) ... +A~n-1~]*T~n-1~(x)] 
 where A~i~ are the Chebychev coefficients listed below and x= Fcalc/Fmax 
 Method = Robust Weighting (Prince, 1982) 
 W = [weight] * [1-(deltaF/6*sigmaF)^2^]^2^ 
 A~i~ are: 
 46.9 61.3 35.3 11.2 1.31 
;
_refine_ls_weighting_scheme calc
_refine_ls_wR_factor_all 0.5572
_refine_ls_wR_factor_gt 0.5524
_refine_ls_wR_factor_ref 0.5572
_reflns_limit_h_max 6
_reflns_limit_h_min -8
_reflns_limit_k_max 7
_reflns_limit_k_min -3
_reflns_limit_l_max 13
_reflns_limit_l_min 0
_reflns_number_gt 428
_reflns_number_total 502
_reflns_threshold_expression I>2.0\s(I)
_oxford_diffrn_Wilson_B_factor 0.68
_oxford_diffrn_Wilson_scale 10.46
_oxford_refine_ls_r_factor_ref 0.2496
_oxford_refine_ls_scale 0.64(3)
_oxford_reflns_number_all 494
_cod_data_source_file d0ce01636e4.cif
_cod_data_source_block TH_0p0GPa
_cod_depositor_comments
;
The following automatic conversions were performed:

data item '_exptl_crystal_density_meas' value 'not measured' was
changed to '?' -- the value is perceived as not measured.

Automatic conversion script
Id: cif_fix_values 7556 2019-12-06 15:28:31Z antanas 

 Adding full bibliography for 7241947--7241956.cif.
;
_cod_original_sg_symbol_H-M 'P -1 '
_cod_original_formula_sum 'C12 H8 Cl5 N1 O1'
_cod_database_code 7241953
_oxford_refine_reflns_threshold_expression I>-3.0\s(I)
_oxford_refine_ls_r_factor_all 0.2496
_oxford_refine_ls_wr_factor_all 0.5572

loop_
_symmetry_equiv_pos_as_xyz
x,y,z
-x,-y,-z

loop_
_atom_site_label
_atom_site_type_symbol
_atom_site_fract_x
_atom_site_fract_y
_atom_site_fract_z
_atom_site_U_iso_or_equiv
_atom_site_occupancy
_atom_site_adp_type
_atom_site_refinement_flags_posn
_atom_site_refinement_flags_adp
_atom_site_refinement_flags_occupancy
_atom_site_disorder_assembly
_atom_site_disorder_group
_atom_site_attached_hydrogens
Cl2 Cl 0.0638(13) 0.919(2) 0.1422(10) 0.055(3) 1.0000 Uiso D U . . . .
Cl3 Cl -0.3362(13) 0.664(2) -0.0924(10) 0.053(3) 1.0000 Uiso D U . . . .
Cl4 Cl -0.4806(13) 0.296(2) -0.1238(10) 0.050(3) 1.0000 Uiso D U . . . .
Cl5 Cl -0.2097(14) 0.189(2) 0.0897(11) 0.057(3) 1.0000 Uiso D U . . . .
Cl6 Cl 0.1995(13) 0.449(2) 0.3276(11) 0.056(3) 1.0000 Uiso D U . . . .
O1 O 0.286(3) 0.785(4) 0.325(2) 0.054(3) 1.0000 Uiso D U . . . .
N11 N 0.671(3) 0.779(2) 0.4466(16) 0.049(4) 1.0000 Uiso D U . . . .
C1 C 0.116(3) 0.675(3) 0.2253(18) 0.054(3) 1.0000 Uiso D U . . . .
C2 C -0.011(2) 0.719(3) 0.1267(15) 0.054(3) 1.0000 Uiso D U . . . .
C3 C -0.190(2) 0.605(2) 0.0223(16) 0.053(3) 1.0000 Uiso D U . . . .
C4 C -0.254(3) 0.441(2) 0.0093(16) 0.053(3) 1.0000 Uiso D U . . . .
C5 C -0.132(2) 0.393(3) 0.1047(15) 0.055(3) 1.0000 Uiso D U . . . .
C6 C 0.048(3) 0.508(2) 0.2098(17) 0.055(3) 1.0000 Uiso D U . . . .
C11 C 0.742(4) 0.671(2) 0.4076(15) 0.049(4) 1.0000 Uiso D U . . . .
C12 C 0.960(4) 0.679(2) 0.4726(19) 0.049(4) 1.0000 Uiso D U . . . .
C13 C 1.110(3) 0.800(2) 0.5797(15) 0.050(4) 1.0000 Uiso D U . . . .
C14 C 1.037(4) 0.910(2) 0.6193(16) 0.049(4) 1.0000 Uiso D U . . . .
C15 C 0.814(4) 0.895(2) 0.5495(19) 0.049(4) 1.0000 Uiso D U . . . .
C16 C 1.344(4) 0.812(3) 0.651(2) 0.050(4) 1.0000 Uiso D U . . . .
H11 H 0.4520 0.7837 0.3783 0.0606 1.0000 Uiso DR . . . . .
H111 H 0.6427 0.5918 0.3328 0.0550 1.0000 Uiso R . . . . .
H121 H 1.0031 0.6041 0.4405 0.0551 1.0000 Uiso R . . . . .
H141 H 1.1326 0.9904 0.6937 0.0549 1.0000 Uiso R . . . . .
H151 H 0.7665 0.9687 0.5791 0.0550 1.0000 Uiso R . . . . .
H161 H 1.4415 0.9248 0.6953 0.0700 1.0000 Uiso R . . . . .
H162 H 1.3560 0.7530 0.7044 0.0700 1.0000 Uiso R . . . . .
H163 H 1.3836 0.7641 0.5987 0.0700 1.0000 Uiso R . . . . .

loop_
_atom_type_symbol
_atom_type_scat_dispersion_real
_atom_type_scat_dispersion_imag
_atom_type_scat_Cromer_Mann_a1
_atom_type_scat_Cromer_Mann_b1
_atom_type_scat_Cromer_Mann_a2
_atom_type_scat_Cromer_Mann_b2
_atom_type_scat_Cromer_Mann_a3
_atom_type_scat_Cromer_Mann_b3
_atom_type_scat_Cromer_Mann_a4
_atom_type_scat_Cromer_Mann_b4
_atom_type_scat_Cromer_Mann_c
_atom_type_scat_source
C 0.0028 0.0015 2.3100 20.8439 1.0200 10.2075 1.5886 0.5687 0.8650 51.6512 0.2156 'International Tables Vol C 4.2.6.8 and 6.1.1.4'
H 0.0000 0.0000 0.4930 10.5109 0.3229 26.1257 0.1402 3.1424 0.0408 57.7998 0.0030 'International Tables Vol C 4.2.6.8 and 6.1.1.4'
N 0.0056 0.0031 12.2126 0.0057 3.1322 9.8933 2.0125 28.9975 1.1663 0.5826 -11.5290 'International Tables Vol C 4.2.6.8 and 6.1.1.4'
O 0.0101 0.0057 3.0485 13.2771 2.2868 5.7011 1.5463 0.3239 0.8670 32.9089 0.2508 'International Tables Vol C 4.2.6.8 and 6.1.1.4'
Cl 0.1420 0.1501 11.4604 0.0104 7.1964 1.1662 6.2556 18.5194 1.6455 47.7784 -9.5574 'International Tables Vol C 4.2.6.8 and 6.1.1.4'

loop_
_geom_angle_atom_site_label_1
_geom_angle_site_symmetry_1
_geom_angle_atom_site_label_2
_geom_angle_site_symmetry_2
_geom_angle_atom_site_label_3
_geom_angle_site_symmetry_3
_geom_angle
_geom_angle_publ_flag
C1 . O1 . H11 . 128.4 no
C11 . N11 . C15 . 117.8(7) yes
O1 . C1 . C2 . 121.8(7) yes
O1 . C1 . C6 . 121.8(7) yes
C2 . C1 . C6 . 116.4(6) yes
C1 . C2 . Cl2 . 117.8(7) yes
C1 . C2 . C3 . 122.0(6) yes
Cl2 . C2 . C3 . 120.2(6) yes
Cl3 . C3 . C2 . 120.1(6) yes
Cl3 . C3 . C4 . 119.4(6) yes
C2 . C3 . C4 . 120.5(6) yes
Cl4 . C4 . C3 . 120.4(7) yes
Cl4 . C4 . C5 . 120.5(7) yes
C3 . C4 . C5 . 119.0(6) yes
Cl5 . C5 . C4 . 119.4(6) yes
Cl5 . C5 . C6 . 120.2(6) yes
C4 . C5 . C6 . 120.3(6) yes
Cl6 . C6 . C1 . 117.8(6) yes
Cl6 . C6 . C5 . 120.5(6) yes
C1 . C6 . C5 . 121.7(6) yes
N11 . C11 . C12 . 122.4(7) yes
N11 . C11 . H111 . 118.0 no
C12 . C11 . H111 . 119.5 no
C11 . C12 . C13 . 120.1(7) yes
C11 . C12 . H121 . 119.3 no
C13 . C12 . H121 . 120.6 no
C12 . C13 . C14 . 117.3(6) yes
C12 . C13 . C16 . 121.2(7) yes
C14 . C13 . C16 . 121.4(7) yes
C13 . C14 . C15 . 120.0(7) yes
C13 . C14 . H141 . 119.5 no
C15 . C14 . H141 . 120.5 no
C14 . C15 . N11 . 122.5(8) yes
C14 . C15 . H151 . 118.6 no
N11 . C15 . H151 . 118.9 no
C13 . C16 . H161 . 110.3 no
C13 . C16 . H162 . 108.5 no
H161 . C16 . H162 . 109.3 no
C13 . C16 . H163 . 109.3 no
H161 . C16 . H163 . 109.8 no
H162 . C16 . H163 . 109.7 no

loop_
_geom_bond_atom_site_label_1
_geom_bond_site_symmetry_1
_geom_bond_atom_site_label_2
_geom_bond_site_symmetry_2
_geom_bond_distance
_geom_bond_publ_flag
Cl2 . C2 . 1.69(3) yes
Cl3 . C3 . 1.69(2) yes
Cl4 . C4 . 1.740(19) yes
Cl5 . C5 . 1.72(3) yes
Cl6 . C6 . 1.73(3) yes
O1 . C1 . 1.31(3) yes
O1 . H11 . 1.091 no
N11 . C11 . 1.34(3) yes
N11 . C15 . 1.31(3) yes
C1 . C2 . 1.42(3) yes
C1 . C6 . 1.40(3) yes
C2 . C3 . 1.37(2) yes
C3 . C4 . 1.38(2) yes
C4 . C5 . 1.40(2) yes
C5 . C6 . 1.38(2) yes
C11 . C12 . 1.40(3) yes
C11 . H111 . 0.929 no
C12 . C13 . 1.36(3) yes
C12 . H121 . 0.930 no
C13 . C14 . 1.37(3) yes
C13 . C16 . 1.49(3) yes
C14 . C15 . 1.41(3) yes
C14 . H141 . 0.930 no
C15 . H151 . 0.930 no
C16 . H161 . 0.962 no
C16 . H162 . 0.961 no
C16 . H163 . 0.960 no

loop_
_geom_hbond_atom_site_label_D
_geom_hbond_site_symmetry_D
_geom_hbond_atom_site_label_H
_geom_hbond_site_symmetry_H
_geom_hbond_atom_site_label_A
_geom_hbond_site_symmetry_A
_geom_hbond_angle_DHA
_geom_hbond_distance_DH
_geom_hbond_distance_HA
_geom_hbond_distance_DA
_geom_hbond_publ_flag
O1 . H11 . N11 . 179 1.09 1.45 2.54(3) yes
O1 . H11 . C11 . 152 1.09 2.47 3.47(3) yes
O1 . H11 . C15 . 152 1.09 2.36 3.36(3) yes
C15 . H151 . O1 2_676 168 0.93 2.56 3.47(3) yes
